data_7027841
loop_
_publ_author_name
'da Costa, M. Teresa A. R. S.'
'Dilworth, Jonathan R.'
'Duarte, M. Teresa'
'Fra\'usto da Silva, Jo\~ao J. R.'
'Galv\~ao, Adelino M.'
'Pombeiro, Armando J. L.'

_publ_section_title
;
 Syntheses and characterization of phenyldiazenido and mixed
 phenyldiazenido--isocyanide complexes of rhenium. Crystal structure of
 [ReBr2(NNPh)2(PPh3)2]
;
_journal_issue 14
_journal_name_full 'Journal of the Chemical Society, Dalton Transactions'
_journal_page_first 2405
_journal_paper_doi 10.1039/a800898a
_journal_year 1998
_chemical_formula_sum 'C48 H40 Br2 N4 P2 Re'
_chemical_formula_weight 1080.80
_chemical_name_systematic
; 
 ? 
;
_space_group_IT_number 2
_symmetry_cell_setting triclinic
_symmetry_space_group_name_Hall '-P 1'
_symmetry_space_group_name_H-M 'P -1'
_atom_sites_solution_hydrogens geom
_atom_sites_solution_primary direct
_atom_sites_solution_secondary difmap
_audit_creation_method SHELXL
_cell_angle_alpha 62.020(10)
_cell_angle_beta 91.990(10)
_cell_angle_gamma 71.550(10)
_cell_formula_units_Z 2
_cell_length_a 12.334(2)
_cell_length_b 12.146(3)
_cell_length_c 17.844(3)
_cell_measurement_reflns_used 25
_cell_measurement_temperature 293(2)
_cell_measurement_theta_max 17.7
_cell_measurement_theta_min 14.2
_cell_volume 2185.2(8)
_computing_cell_refinement 'CAD-4 software (Enraf Nonius, 1989)'
_computing_data_collection 'CAD-4 software (Enraf Nonius, 1989)'
_computing_data_reduction 'process-MolEN, (Fair, 1990)'
_computing_molecular_graphics 'ORTEP (Johnson, 1976)'
_computing_publication_material 'SHELXL-93 (Sheldrick, 1993)'
_computing_structure_refinement 'SHELXL-93 (Sheldrick, 1993)'
_computing_structure_solution 'SHELXS-86 (Sheldrick, 1990)'
_diffrn_ambient_temperature 293(2)
_diffrn_measurement_device 'CAD4-Enraf Nonius'
_diffrn_measurement_method '\w-2\q scan'
_diffrn_radiation_monochromator graphite
_diffrn_radiation_source 'fine-focus rotating anode'
_diffrn_radiation_type MoK\a
_diffrn_radiation_wavelength 0.71069
_diffrn_reflns_av_R_equivalents 0.0185
_diffrn_reflns_av_sigmaI/netI 0.0227
_diffrn_reflns_limit_h_max 13
_diffrn_reflns_limit_h_min -13
_diffrn_reflns_limit_k_max 11
_diffrn_reflns_limit_k_min -13
_diffrn_reflns_limit_l_max 0
_diffrn_reflns_limit_l_min -19
_diffrn_reflns_number 5987
_diffrn_reflns_theta_max 22.98
_diffrn_reflns_theta_min 1.78
_diffrn_standards_decay_% 0.035
_diffrn_standards_interval_count 100
_diffrn_standards_interval_time 3600
_diffrn_standards_number 3
_exptl_absorpt_coefficient_mu 4.720
_exptl_absorpt_correction_T_max 0.99
_exptl_absorpt_correction_T_min 0.71
_exptl_absorpt_correction_type 'empirical via \y-scan North et al. (1968)'
_exptl_crystal_colour orange
_exptl_crystal_density_diffrn 1.643
_exptl_crystal_density_meas ?
_exptl_crystal_F_000 1062
_exptl_crystal_size_max 0.5
_exptl_crystal_size_mid 0.4
_exptl_crystal_size_min 0.3
_refine_diff_density_max 0.885
_refine_diff_density_min -2.368
_refine_diff_density_rms 0.139
_refine_ls_extinction_coef none
_refine_ls_extinction_method none
_refine_ls_goodness_of_fit_all 1.073
_refine_ls_goodness_of_fit_obs 1.092
_refine_ls_hydrogen_treatment noref
_refine_ls_matrix_type full
_refine_ls_number_parameters 554
_refine_ls_number_reflns 5418
_refine_ls_number_restraints 0
_refine_ls_restrained_S_all 1.091
_refine_ls_restrained_S_obs 1.092
_refine_ls_R_factor_all 0.0486
_refine_ls_R_factor_obs 0.0424
_refine_ls_shift/esd_max 0.043
_refine_ls_shift/esd_mean 0.002
_refine_ls_structure_factor_coef Fsqd
_refine_ls_weighting_details 'w=1/[\s^2^(Fo^2^)+(0.0568P)^2^+19.9248P] where P=(Fo^2^+2Fc^2^)/3'
_refine_ls_weighting_scheme calc
_refine_ls_wR_factor_all 0.1202
_refine_ls_wR_factor_obs 0.1134
_reflns_number_observed 5020
_reflns_number_total 5581
_reflns_observed_criterion >2sigma(I)
_cod_data_source_file a800898sup1.cif
_cod_data_source_block 1
_cod_depositor_comments
;
The following automatic conversions were performed:

'_exptl_crystal_density_meas' value 'not measured' was changed to '?'
- the value is perceived as not measured.

Automatic conversion script
Id: cif_fix_values 3008 2015-01-20 13:52:24Z robertas 

The following automatic conversions were performed:

'_refine_ls_weighting_scheme' value 'calc
w=1/[\s^2^(Fo^2^)+(0.0568P)^2^+19.9248P] where P=(Fo^2^+2Fc^2^)/3'
was changed to 'calc'. New tag '_refine_ls_weighting_details' was
created. The value of the new tag was set to
'w=1/[\s^2^(Fo^2^)+(0.0568P)^2^+19.9248P] where P=(Fo^2^+2Fc^2^)/3'.

Automatic conversion script
Id: cif_fix_values 3143 2015-03-26 13:38:13Z robertas 
;
_cod_original_cell_volume 2185.2(7)
_cod_original_sg_symbol_H-M P-1
_cod_database_code 7027841

loop_
_symmetry_equiv_pos_as_xyz
'x, y, z'
'-x, -y, -z'

loop_
_atom_site_aniso_label
_atom_site_aniso_U_11
_atom_site_aniso_U_22
_atom_site_aniso_U_33
_atom_site_aniso_U_23
_atom_site_aniso_U_13
_atom_site_aniso_U_12
Re 0.0274(2) 0.0231(2) 0.0316(2) -0.0117(2) 0.00463(14) -0.0086(2)
Br1 0.0459(6) 0.0334(6) 0.0588(6) -0.0219(5) 0.0071(5) -0.0107(5)
Br2 0.0880(10) 0.0778(10) 0.0682(8) -0.0322(8) 0.0094(7) -0.0324(8)
P1 0.0303(12) 0.0272(13) 0.0347(13) -0.0138(11) 0.0065(10) -0.0104(10)
C111 0.030(5) 0.036(6) 0.043(6) -0.019(5) 0.006(4) -0.014(4)
C112 0.039(6) 0.034(6) 0.051(6) -0.019(5) 0.011(5) -0.011(5)
C113 0.047(6) 0.033(6) 0.082(9) -0.031(6) 0.016(6) -0.007(5)
C114 0.084(9) 0.065(9) 0.087(10) -0.056(8) 0.042(8) -0.027(7)
C115 0.122(12) 0.064(9) 0.054(8) -0.036(7) 0.037(8) -0.037(9)
C116 0.073(8) 0.050(7) 0.042(6) -0.024(6) 0.008(6) -0.018(6)
C121 0.038(5) 0.031(5) 0.037(5) -0.017(4) 0.013(4) -0.015(4)
C122 0.040(6) 0.038(6) 0.053(6) -0.022(5) 0.010(5) -0.016(5)
C123 0.058(7) 0.028(6) 0.042(6) -0.008(5) 0.004(5) -0.016(5)
C124 0.071(8) 0.037(6) 0.042(6) -0.015(5) 0.020(6) -0.030(6)
C125 0.059(7) 0.064(8) 0.067(8) -0.031(7) 0.029(6) -0.044(7)
C126 0.039(6) 0.042(6) 0.052(6) -0.013(5) 0.010(5) -0.018(5)
C131 0.035(5) 0.032(5) 0.037(5) -0.014(4) 0.005(4) -0.015(4)
C132 0.040(6) 0.045(6) 0.058(7) -0.027(6) 0.007(5) -0.014(5)
C133 0.036(6) 0.054(7) 0.080(8) -0.031(7) -0.014(6) -0.006(5)
C134 0.070(9) 0.078(9) 0.061(8) -0.037(7) -0.012(7) -0.028(7)
C135 0.058(8) 0.067(8) 0.074(8) -0.044(7) 0.009(6) -0.029(7)
C136 0.038(6) 0.047(6) 0.051(6) -0.029(5) 0.008(5) -0.022(5)
P2 0.0279(12) 0.0298(13) 0.0420(14) -0.0167(11) 0.0071(10) -0.0098(10)
C211 0.045(6) 0.044(6) 0.047(6) -0.024(5) 0.021(5) -0.027(5)
C212 0.045(6) 0.048(7) 0.075(8) -0.038(6) 0.025(6) -0.023(6)
C213 0.092(10) 0.067(9) 0.115(11) -0.072(9) 0.054(9) -0.044(8)
C214 0.090(10) 0.105(12) 0.081(9) -0.066(9) 0.037(8) -0.066(10)
C215 0.073(9) 0.087(10) 0.064(8) -0.044(8) 0.019(7) -0.043(8)
C216 0.049(6) 0.058(7) 0.049(6) -0.028(6) 0.011(5) -0.028(6)
C221 0.028(5) 0.031(6) 0.061(7) -0.021(5) 0.006(5) -0.010(4)
C222 0.036(6) 0.043(7) 0.082(9) -0.018(7) 0.005(6) -0.017(5)
C223 0.046(7) 0.036(7) 0.101(11) -0.012(8) -0.009(7) -0.013(6)
C224 0.037(7) 0.054(9) 0.146(15) -0.053(10) 0.004(9) 0.002(7)
C225 0.044(8) 0.075(11) 0.134(14) -0.062(11) 0.016(9) 0.006(7)
C226 0.042(7) 0.060(8) 0.085(9) -0.043(8) 0.018(6) -0.011(6)
C231 0.035(5) 0.040(6) 0.043(5) -0.022(5) 0.018(4) -0.015(4)
C232 0.062(7) 0.047(7) 0.055(7) -0.021(6) 0.019(6) -0.023(6)
C233 0.102(11) 0.066(9) 0.054(8) -0.014(7) 0.023(7) -0.037(8)
C234 0.080(9) 0.106(12) 0.047(7) -0.036(8) 0.025(7) -0.042(9)
C235 0.056(7) 0.099(11) 0.065(8) -0.057(8) 0.025(6) -0.033(7)
C236 0.051(6) 0.051(7) 0.050(6) -0.030(6) 0.019(5) -0.018(5)
N1 0.032(4) 0.035(5) 0.048(5) -0.024(4) 0.012(4) -0.014(4)
N2 0.046(5) 0.038(5) 0.053(5) -0.024(4) 0.012(4) -0.020(4)
C21 0.041(6) 0.039(6) 0.064(7) -0.033(6) 0.023(5) -0.022(5)
C22 0.066(7) 0.042(7) 0.053(7) -0.027(6) -0.002(6) -0.007(6)
C23 0.072(9) 0.077(10) 0.091(10) -0.065(9) 0.010(8) -0.020(8)
C24 0.067(8) 0.052(8) 0.110(11) -0.056(9) 0.033(8) -0.022(7)
C25 0.070(8) 0.032(7) 0.070(8) -0.017(7) 0.018(7) -0.011(6)
C26 0.062(7) 0.053(7) 0.038(6) -0.021(6) 0.013(5) -0.022(6)
N3 0.032(4) 0.033(5) 0.056(6) -0.029(4) 0.024(4) -0.020(4)
N4 0.033(4) 0.024(4) 0.041(5) -0.008(4) 0.000(4) -0.008(4)
C41 0.058(7) 0.066(8) 0.055(7) -0.036(7) 0.010(6) -0.025(6)
C42 0.099(11) 0.070(9) 0.052(8) -0.028(8) -0.006(7) -0.009(8)
C43 0.122(14) 0.080(12) 0.040(8) -0.005(8) -0.024(8) 0.011(10)
C44 0.158(18) 0.049(10) 0.069(11) -0.005(9) -0.020(11) 0.017(10)
C45 0.189(20) 0.047(9) 0.067(10) -0.017(8) -0.035(11) 0.020(10)
C46 0.103(11) 0.056(9) 0.059(8) -0.026(7) -0.009(7) -0.006(8)

loop_
_atom_site_label
_atom_site_type_symbol
_atom_site_fract_x
_atom_site_fract_y
_atom_site_fract_z
_atom_site_U_iso_or_equiv
_atom_site_thermal_displace_type
_atom_site_occupancy
_atom_site_calc_flag
_atom_site_refinement_flags
Re Re 0.55382(3) -0.02136(3) 0.73942(2) 0.02863(14) Uani 1 d .
Br1 Br 0.47548(9) 0.21759(10) 0.72015(7) 0.0479(3) Uani 1 d .
Br2 Br 0.45794(13) 0.07751(15) 0.58035(9) 0.0800(4) Uani 1 d .
P1 P 0.7328(2) 0.0177(2) 0.69509(15) 0.0317(5) Uani 1 d .
C111 C 0.8085(8) -0.0965(9) 0.6578(6) 0.037(2) Uani 1 d .
C112 C 0.8662(8) -0.2335(10) 0.7171(7) 0.043(2) Uani 1 d .
H112 H 0.8695(8) -0.2654(10) 0.7762(7) 0.050(29) Uiso 1 calc R
C113 C 0.9179(9) -0.3215(11) 0.6898(8) 0.055(3) Uani 1 d .
H113 H 0.9577(9) -0.4124(11) 0.7301(8) 0.038(26) Uiso 1 calc R
C114 C 0.9109(12) -0.2754(14) 0.6031(9) 0.070(4) Uani 1 d .
H114 H 0.9470(12) -0.3350(14) 0.5844(9) 0.069(35) Uiso 1 calc R
C115 C 0.8519(13) -0.1441(14) 0.5442(8) 0.076(4) Uani 1 d .
H115 H 0.8448(13) -0.1143(14) 0.4852(8) 0.066(34) Uiso 1 calc R
C116 C 0.8019(10) -0.0537(12) 0.5711(7) 0.056(3) Uani 1 d .
H116 H 0.7633(10) 0.0372(12) 0.5301(7) 0.094(47) Uiso 1 calc R
C121 C 0.7288(8) 0.1793(9) 0.6082(6) 0.035(2) Uani 1 d .
C122 C 0.6260(9) 0.2793(10) 0.5474(6) 0.044(2) Uani 1 d .
H122 H 0.5551(9) 0.2677(10) 0.5532(6) 0.050(29) Uiso 1 calc R
C123 C 0.6292(10) 0.3954(10) 0.4789(6) 0.048(3) Uani 1 d .
H123 H 0.5604(10) 0.4605(10) 0.4382(6) 0.060(33) Uiso 1 calc R
C124 C 0.7307(10) 0.4162(11) 0.4699(7) 0.050(3) Uani 1 d .
H124 H 0.7315(10) 0.4949(11) 0.4234(7) 0.036(24) Uiso 1 calc R
C125 C 0.8325(10) 0.3206(12) 0.5296(8) 0.058(3) Uani 1 d .
H125 H 0.9023(10) 0.3348(12) 0.5237(8) 0.059(31) Uiso 1 calc R
C126 C 0.8314(9) 0.2025(10) 0.5989(7) 0.049(3) Uani 1 d .
H126 H 0.9006(9) 0.1384(10) 0.6394(7) 0.062(34) Uiso 1 calc R
C131 C 0.8390(8) -0.0195(9) 0.7871(6) 0.036(2) Uani 1 d .
C132 C 0.9569(9) -0.0974(10) 0.8064(7) 0.048(3) Uani 1 d .
H132 H 0.9866(9) -0.1297(10) 0.7703(7) 0.033(24) Uiso 1 calc R
C133 C 1.0303(10) -0.1270(12) 0.8790(8) 0.062(3) Uani 1 d .
H133 H 1.1095(10) -0.1793(12) 0.8918(8) 0.071(36) Uiso 1 calc R
C134 C 0.9865(11) -0.0792(13) 0.9327(8) 0.070(4) Uani 1 d .
H134 H 1.0358(11) -0.1009(13) 0.9823(8) 0.070(35) Uiso 1 calc R
C135 C 0.8701(10) 0.0004(12) 0.9130(8) 0.061(3) Uani 1 d .
H135 H 0.8406(10) 0.0334(12) 0.9488(8) 0.070(37) Uiso 1 calc R
C136 C 0.7970(9) 0.0311(10) 0.8395(6) 0.042(2) Uani 1 d .
H136 H 0.7186(9) 0.0867(10) 0.8253(6) 0.048(28) Uiso 1 calc R
P2 P 0.3670(2) -0.0453(2) 0.7766(2) 0.0342(5) Uani 1 d .
C211 C 0.3140(8) -0.1385(10) 0.7379(6) 0.042(2) Uani 1 d .
C212 C 0.3872(9) -0.2623(11) 0.7535(7) 0.051(3) Uani 1 d .
H212 H 0.4633(9) -0.3012(11) 0.7861(7) 0.024(22) Uiso 1 calc R
C213 C 0.3483(13) -0.3285(14) 0.7209(10) 0.075(4) Uani 1 d .
H213 H 0.3991(13) -0.4112(14) 0.7304(10) 0.061(33) Uiso 1 calc R
C214 C 0.2353(13) -0.2747(16) 0.6745(9) 0.075(4) Uani 1 d .
H214 H 0.2095(13) -0.3209(16) 0.6531(9) 0.063(33) Uiso 1 calc R
C215 C 0.1627(12) -0.1551(15) 0.6603(8) 0.068(3) Uani 1 d .
H215 H 0.0863(12) -0.1184(15) 0.6289(8) 0.085(43) Uiso 1 calc R
C216 C 0.1994(9) -0.0857(12) 0.6915(7) 0.050(3) Uani 1 d .
H216 H 0.1475(9) -0.0032(12) 0.6816(7) 0.068(38) Uiso 1 calc R
C221 C 0.2375(8) 0.1109(10) 0.7394(7) 0.042(2) Uani 1 d .
C222 C 0.2128(9) 0.2168(11) 0.6557(8) 0.060(3) Uani 1 d .
H222 H 0.2639(9) 0.2124(11) 0.6192(8) 0.026(22) Uiso 1 calc R
C223 C 0.1129(10) 0.3280(12) 0.6266(10) 0.072(4) Uani 1 d .
H223 H 0.0964(10) 0.3991(12) 0.5700(10) 0.065(36) Uiso 1 calc R
C224 C 0.0368(11) 0.3371(15) 0.6789(12) 0.084(5) Uani 1 d .
H224 H -0.0319(11) 0.4128(15) 0.6578(12) 0.102(48) Uiso 1 calc R
C225 C 0.0627(11) 0.2343(16) 0.7621(13) 0.088(5) Uani 1 d .
H225 H 0.0127(11) 0.2412(16) 0.7989(13) 0.198(100) Uiso 1 calc R
C226 C 0.1615(9) 0.1204(13) 0.7925(9) 0.062(3) Uani 1 d .
H226 H 0.1772(9) 0.0495(13) 0.8492(9) 0.091(48) Uiso 1 calc R
C231 C 0.3835(8) -0.1369(10) 0.8942(6) 0.038(2) Uani 1 d .
C232 C 0.3848(10) -0.2656(11) 0.9395(7) 0.056(3) Uani 1 d .
H232 H 0.3721(10) -0.3078(11) 0.9099(7) 0.083(42) Uiso 1 calc R
C233 C 0.4056(13) -0.3333(15) 1.0314(8) 0.080(4) Uani 1 d .
H233 H 0.4075(13) -0.4207(15) 1.0625(8) 0.131(64) Uiso 1 calc R
C234 C 0.4229(12) -0.2695(16) 1.0747(8) 0.076(4) Uani 1 d .
H234 H 0.4364(12) -0.3139(16) 1.1350(8) 0.060(32) Uiso 1 calc R
C235 C 0.4202(10) -0.1409(15) 1.0290(8) 0.065(3) Uani 1 d .
H235 H 0.4302(10) -0.0976(15) 1.0585(8) 0.075(38) Uiso 1 calc R
C236 C 0.4030(9) -0.0762(11) 0.9405(7) 0.049(3) Uani 1 d .
H236 H 0.4042(9) 0.0099(11) 0.9105(7) 0.040(27) Uiso 1 calc R
N1 N 0.6105(6) -0.1901(7) 0.7436(5) 0.037(2) Uani 1 d .
N2 N 0.6047(7) -0.2186(8) 0.6820(5) 0.044(2) Uani 1 d .
C21 C 0.6547(8) -0.3549(10) 0.7013(7) 0.042(2) Uani 1 d .
C22 C 0.6389(10) -0.3797(11) 0.6354(7) 0.057(3) Uani 1 d .
H22 H 0.5976(10) -0.3084(11) 0.5802(7) 0.070(36) Uiso 1 calc R
C23 C 0.6827(11) -0.5074(14) 0.6496(10) 0.073(4) Uani 1 d .
H23 H 0.6699(11) -0.5236(14) 0.6047(10) 0.088(43) Uiso 1 calc R
C24 C 0.7454(11) -0.6107(13) 0.7297(10) 0.069(4) Uani 1 d .
H24 H 0.7774(11) -0.6977(13) 0.7390(10) 0.080(40) Uiso 1 calc R
C25 C 0.7621(11) -0.5891(11) 0.7964(9) 0.063(3) Uani 1 d .
H25 H 0.8045(11) -0.6609(11) 0.8511(9) 0.078(40) Uiso 1 calc R
C26 C 0.7163(10) -0.4613(11) 0.7830(7) 0.052(3) Uani 1 d .
H26 H 0.7266(10) -0.4462(11) 0.8287(7) 0.048(28) Uiso 1 calc R
N3 N 0.6168(6) -0.0943(8) 0.8543(6) 0.035(2) Uani 1 d .
N4 N 0.6482(6) -0.1231(7) 0.9230(6) 0.037(2) Uani 1 d .
C41 C 0.7134(10) -0.2603(12) 0.9878(7) 0.057(3) Uani 1 d .
C42 C 0.7433(13) -0.2981(14) 1.0741(8) 0.082(4) Uani 1 d .
H42 H 0.7226(13) -0.2325(14) 1.0899(8) 0.085(44) Uiso 1 calc R
C43 C 0.8024(15) -0.4294(17) 1.1367(9) 0.107(6) Uani 1 d .
H43 H 0.8206(15) -0.4537(17) 1.1948(9) 0.146(68) Uiso 1 calc R
C44 C 0.8336(18) -0.5223(16) 1.1133(11) 0.120(7) Uani 1 d .
H44 H 0.8755(18) -0.6116(16) 1.1557(11) 0.158(74) Uiso 1 calc R
C45 C 0.8062(18) -0.4910(15) 1.0294(10) 0.126(8) Uani 1 d .
H45 H 0.8277(18) -0.5583(15) 1.0153(10) 0.152(75) Uiso 1 calc R
C46 C 0.7463(13) -0.3587(13) 0.9655(9) 0.081(4) Uani 1 d .
H46 H 0.7283(13) -0.3360(13) 0.9078(9) 0.157(74) Uiso 1 calc R

loop_
_atom_type_symbol
_atom_type_description
_atom_type_scat_dispersion_real
_atom_type_scat_dispersion_imag
_atom_type_scat_source
C C 0.0033 0.0016 'International Tables Vol C Tables 4.2.6.8 and 6.1.1.4'
H H 0.0000 0.0000 'International Tables Vol C Tables 4.2.6.8 and 6.1.1.4'
N N 0.0061 0.0033 'International Tables Vol C Tables 4.2.6.8 and 6.1.1.4'
P P 0.1023 0.0942 'International Tables Vol C Tables 4.2.6.8 and 6.1.1.4'
Br Br -0.2901 2.4595 'International Tables Vol C Tables 4.2.6.8 and 6.1.1.4'
Re Re -1.0185 7.2310 'International Tables Vol C Tables 4.2.6.8 and 6.1.1.4'

loop_
_geom_angle_atom_site_label_1
_geom_angle_atom_site_label_2
_geom_angle_atom_site_label_3
_geom_angle
N3 Re N1 94.0(3)
N3 Re P1 92.3(2)
N1 Re P1 90.3(2)
N3 Re P2 90.1(2)
N1 Re P2 92.3(2)
P1 Re P2 176.34(8)
N3 Re Br2 177.4(2)
N1 Re Br2 85.6(2)
P1 Re Br2 90.24(6)
P2 Re Br2 87.43(7)
N3 Re Br1 90.4(2)
N1 Re Br1 175.4(2)
P1 Re Br1 87.84(6)
P2 Re Br1 89.35(6)
Br2 Re Br1 90.15(4)
C111 P1 C121 102.0(4)
C111 P1 C131 105.6(4)
C121 P1 C131 103.1(4)
C111 P1 Re 110.0(3)
C121 P1 Re 122.8(3)
C131 P1 Re 111.9(3)
C116 C111 C112 118.0(9)
C116 C111 P1 121.7(8)
C112 C111 P1 120.1(7)
C113 C112 C111 120.9(10)
C114 C113 C112 119.7(11)
C115 C114 C113 120.4(11)
C114 C115 C116 120.4(11)
C111 C116 C115 120.5(11)
C126 C121 C122 118.0(9)
C126 C121 P1 119.5(7)
C122 C121 P1 122.5(7)
C123 C122 C121 120.3(9)
C124 C123 C122 121.1(10)
C123 C124 C125 119.8(9)
C124 C125 C126 120.1(10)
C121 C126 C125 120.7(10)
C136 C131 C132 119.3(9)
C136 C131 P1 117.5(7)
C132 C131 P1 123.1(7)
C133 C132 C131 120.0(10)
C134 C133 C132 120.1(11)
C135 C134 C133 120.2(10)
C134 C135 C136 119.5(11)
C131 C136 C135 120.8(10)
C231 P2 C211 105.1(4)
C231 P2 C221 103.9(4)
C211 P2 C221 103.3(4)
C231 P2 Re 110.3(3)
C211 P2 Re 115.5(3)
C221 P2 Re 117.4(3)
C212 C211 C216 118.4(10)
C212 C211 P2 120.4(8)
C216 C211 P2 121.2(8)
C211 C212 C213 120.0(11)
C212 C213 C214 121.1(12)
C215 C214 C213 119.2(12)
C214 C215 C216 121.1(13)
C215 C216 C211 120.2(12)
C226 C221 C222 119.2(10)
C226 C221 P2 120.9(9)
C222 C221 P2 119.9(8)
C223 C222 C221 119.7(12)
C224 C223 C222 121.3(13)
C225 C224 C223 119.1(12)
C224 C225 C226 120.7(15)
C225 C226 C221 120.0(14)
C232 C231 C236 118.9(9)
C232 C231 P2 123.0(8)
C236 C231 P2 118.0(7)
C231 C232 C233 119.6(12)
C234 C233 C232 119.8(13)
C235 C234 C233 120.2(12)
C236 C235 C234 120.2(11)
C235 C236 C231 121.2(11)
N2 N1 Re 130.6(6)
N1 N2 C21 120.3(8)
C22 C21 C26 119.1(10)
C22 C21 N2 117.7(10)
C26 C21 N2 123.2(9)
C23 C22 C21 120.8(11)
C24 C23 C22 119.5(11)
C25 C24 C23 120.9(11)
C24 C25 C26 119.9(12)
C25 C26 C21 119.8(10)
N4 N3 Re 171.2(7)
N3 N4 C41 120.9(9)
C46 C41 C42 118.4(12)
C46 C41 N4 120.4(10)
C42 C41 N4 121.1(11)
C43 C42 C41 121.4(14)
C44 C43 C42 118.8(14)
C43 C44 C45 122.2(14)
C44 C45 C46 119.5(16)
C45 C46 C41 119.5(13)

loop_
_geom_bond_atom_site_label_1
_geom_bond_atom_site_label_2
_geom_bond_distance
Re N3 1.827(9)
Re N1 1.908(7)
Re P1 2.481(2)
Re P2 2.487(2)
Re Br2 2.5626(15)
Re Br1 2.5963(12)
P1 C111 1.825(9)
P1 C121 1.826(9)
P1 C131 1.843(9)
C111 C116 1.371(14)
C111 C112 1.393(13)
C112 C113 1.366(14)
C113 C114 1.36(2)
C114 C115 1.35(2)
C115 C116 1.38(2)
C121 C126 1.381(13)
C121 C122 1.398(13)
C122 C123 1.381(14)
C123 C124 1.354(14)
C124 C125 1.37(2)
C125 C126 1.392(15)
C131 C136 1.375(13)
C131 C132 1.385(13)
C132 C133 1.380(15)
C133 C134 1.38(2)
C134 C135 1.37(2)
C135 C136 1.385(14)
P2 C231 1.822(9)
P2 C211 1.833(10)
P2 C221 1.848(9)
C211 C212 1.372(14)
C211 C216 1.394(14)
C212 C213 1.37(2)
C213 C214 1.38(2)
C214 C215 1.34(2)
C215 C216 1.37(2)
C221 C226 1.374(15)
C221 C222 1.376(15)
C222 C223 1.36(2)
C223 C224 1.36(2)
C224 C225 1.36(2)
C225 C226 1.37(2)
C231 C232 1.377(14)
C231 C236 1.398(14)
C232 C233 1.41(2)
C233 C234 1.38(2)
C234 C235 1.37(2)
C235 C236 1.37(2)
N1 N2 1.304(10)
N2 C21 1.430(12)
C21 C22 1.365(14)
C21 C26 1.380(14)
C22 C23 1.36(2)
C23 C24 1.36(2)
C24 C25 1.36(2)
C25 C26 1.37(2)
N3 N4 1.120(10)
N4 C41 1.428(14)
C41 C46 1.38(2)
C41 C42 1.38(2)
C42 C43 1.36(2)
C43 C44 1.33(2)
C44 C45 1.36(2)
C45 C46 1.38(2)
